data_1547362
loop_
_publ_author_name
'Atmuri, N. D. Prasad'
'Reilley, David J.'
'Lubell, William D.'

_publ_section_title
;
 Peptidomimetic Synthesis by Way of Diastereoselective Iodoacetoxylation
 and Transannular Amidation of 7-9-Membered Lactams.
;
_journal_issue 19
_journal_name_full 'Organic letters'
_journal_page_first 5066
_journal_page_last 5069
_journal_paper_doi 10.1021/acs.orglett.7b02275
_journal_volume 19
_journal_year 2017
_chemical_absolute_configuration rm
_chemical_formula_moiety 'C24 H21 I3 N2 O5'
_chemical_formula_sum 'C24 H21 I3 N2 O5'
_chemical_formula_weight 798.13
_space_group_crystal_system orthorhombic
_space_group_IT_number 19
_space_group_name_Hall 'P 2ac 2ab'
_space_group_name_H-M_alt 'P 21 21 21'
_symmetry_space_group_name_Hall 'P 2ac 2ab'
_symmetry_space_group_name_H-M 'P 21 21 21'
_atom_sites_solution_hydrogens geom
_atom_sites_solution_primary dual
_audit_creation_date 2016-09-20
_audit_creation_method
;
Olex2 1.2
(compiled 2016.09.09 svn.r3337 for OlexSys, GUI svn.r5227)
;
_cell_angle_alpha 90
_cell_angle_beta 90
_cell_angle_gamma 90
_cell_formula_units_Z 4
_cell_length_a 5.2720(5)
_cell_length_b 14.4113(14)
_cell_length_c 33.766(3)
_cell_measurement_reflns_used 9910
_cell_measurement_temperature 100
_cell_measurement_theta_max 54.990
_cell_measurement_theta_min 2.277
_cell_volume 2565.4(4)
_computing_cell_refinement 'SAINT v8.34A (Bruker, 2013)'
_computing_data_collection
;
APEX 2 (2013) Bruker AXS Inc., Madison, WI 53719-1173.
;
_computing_data_reduction 'SAINT v8.34A (Bruker, 2013)'
_computing_molecular_graphics 'Olex2 (Dolomanov et al., 2009)'
_computing_publication_material 'Olex2 (Dolomanov et al., 2009)'
_computing_structure_refinement 'XL (Sheldrick, 2008)'
_computing_structure_solution 'ShelXT (Sheldrick, 2015)'
_diffrn_ambient_temperature 100
_diffrn_detector 'CMOS Area detector'
_diffrn_detector_area_resol_mean 10.24
_diffrn_detector_type 'Bruker Photon 100 CMOS Detector'
_diffrn_measured_fraction_theta_full 0.993
_diffrn_measured_fraction_theta_max 0.991
_diffrn_measurement_device 'k-geometry diffractometer'
_diffrn_measurement_device_type 'Bruker Venture Metaljet'
_diffrn_measurement_method '\w and \f scans'
_diffrn_radiation_collimation 'Focusing mirrors'
_diffrn_radiation_monochromator 'Helios MX Mirror Optics'
_diffrn_radiation_probe x-ray
_diffrn_radiation_type GaK\a
_diffrn_radiation_wavelength 1.34139
_diffrn_reflns_av_R_equivalents 0.0692
_diffrn_reflns_av_unetI/netI 0.0450
_diffrn_reflns_Laue_measured_fraction_full 0.993
_diffrn_reflns_Laue_measured_fraction_max 0.991
_diffrn_reflns_limit_h_max 6
_diffrn_reflns_limit_h_min -6
_diffrn_reflns_limit_k_max 17
_diffrn_reflns_limit_k_min -17
_diffrn_reflns_limit_l_max 41
_diffrn_reflns_limit_l_min -36
_diffrn_reflns_number 19926
_diffrn_reflns_point_group_measured_fraction_full 0.994
_diffrn_reflns_point_group_measured_fraction_max 0.992
_diffrn_reflns_theta_full 53.594
_diffrn_reflns_theta_max 54.965
_diffrn_reflns_theta_min 2.277
_diffrn_source 'Metal Jet'
_diffrn_source_target Ga
_diffrn_source_type 'Gallium Liquid Metal Jet Source'
_exptl_absorpt_coefficient_mu 19.454
_exptl_absorpt_correction_T_max 0.1452
_exptl_absorpt_correction_T_min 0.0301
_exptl_absorpt_correction_type multi-scan
_exptl_absorpt_process_details
;
SADABS-2014/5 (Bruker,2014/5) was used for absorption correction.
wR2(int) was 0.1775 before and 0.1335 after correction.
The Ratio of minimum to maximum transmission is 0.2073.
The \l/2 correction factor is 0.00150.
;
_exptl_crystal_colour Colorless
_exptl_crystal_colour_primary Colorless
_exptl_crystal_density_diffrn 2.066
_exptl_crystal_description PLATE
_exptl_crystal_F_000 1512
_exptl_crystal_size_max 0.22
_exptl_crystal_size_mid 0.14
_exptl_crystal_size_min 0.04
_refine_diff_density_max 1.938
_refine_diff_density_min -1.636
_refine_diff_density_rms 0.261
_refine_ls_abs_structure_details
;
 Refined as an inversion twin.
;
_refine_ls_abs_structure_Flack 0.39(4)
_refine_ls_extinction_method none
_refine_ls_goodness_of_fit_ref 1.126
_refine_ls_hydrogen_treatment constr
_refine_ls_matrix_type full
_refine_ls_number_parameters 309
_refine_ls_number_reflns 4698
_refine_ls_number_restraints 0
_refine_ls_restrained_S_all 1.126
_refine_ls_R_factor_all 0.0779
_refine_ls_R_factor_gt 0.0747
_refine_ls_shift/su_max 0.000
_refine_ls_shift/su_mean 0.000
_refine_ls_structure_factor_coef Fsqd
_refine_ls_weighting_details 'w=1/[\s^2^(Fo^2^)+(0.1001P)^2^+36.1049P] where P=(Fo^2^+2Fc^2^)/3'
_refine_ls_weighting_scheme calc
_refine_ls_wR_factor_gt 0.1961
_refine_ls_wR_factor_ref 0.1984
_reflns_Friedel_coverage 0.711
_reflns_Friedel_fraction_full 0.996
_reflns_Friedel_fraction_max 0.994
_reflns_number_gt 4512
_reflns_number_total 4698
_reflns_threshold_expression 'I > 2\s(I)'
_cod_data_source_file ol7b02275_si_002.cif
_cod_data_source_block lub104
_cod_depositor_comments
;
The following automatic conversions were performed:

'_diffrn_radiation_probe' value 'X-ray' changed to 'x-ray' according
to
/home/data/users/saulius/crontab/automatic-downloads/rss-feeds/ACS/lib/dictionaries/cif_core.dic
dictionary named 'cif_core.dic' version 2.4.2 from 2011-04-26.

Automatic conversion script
Id: cif_fix_values 4973 2017-02-22 13:04:09Z antanas 

 Adding full bibliography for 1547358--1547364.cif.
;
_cod_database_code 1547362
_shelx_space_group_comment
;
The symmetry employed for this shelxl refinement is uniquely defined
by the following loop, which should always be used as a source of
symmetry information in preference to the above space-group names.
They are only intended as comments.
;
_shelx_estimated_absorpt_t_max 0.510
_shelx_estimated_absorpt_t_min 0.100
_olex2_refinement_description
;
1. Twinned data refinement
 Scales: 0.61(4) 0.39(4)
2. Fixed Uiso
 At 1.2 times of:
  All C(H) groups, All C(H,H) groups, All N(H) groups
 At 1.5 times of:
  All C(H,H,H) groups
3.a Ternary CH refined with riding coordinates:
 C1(H1A), C3(H3), C6(H6), C7(H7), C10(H10)
3.b Secondary CH2 refined with riding coordinates:
 C4(H4A,H4B), C5(H5A,H5B), C9(H9A,H9B)
3.c Aromatic/amide H refined with riding coordinates:
 N1(H1), C12(H12), C14(H14), C15(H15), C18(H18), C19(H19), C21(H21)
3.d Idealised Me refined as rotating group:
 C24(H24A,H24B,H24C)
;
_shelx_shelxl_version_number 2014/7
_olex2_submission_special_instructions 'No special instructions were received'

loop_
_space_group_symop_operation_xyz
'x, y, z'
'-x+1/2, -y, z+1/2'
'-x, y+1/2, -z+1/2'
'x+1/2, -y+1/2, -z'

loop_
_atom_site_label
_atom_site_type_symbol
_atom_site_fract_x
_atom_site_fract_y
_atom_site_fract_z
_atom_site_U_iso_or_equiv
_atom_site_adp_type
_atom_site_occupancy
_atom_site_site_symmetry_order
_atom_site_calc_flag
_atom_site_refinement_flags_posn
I1 I 0.7197(3) 0.24816(9) 0.60326(4) 0.0482(4) Uani 1 1 d .
I2 I -0.1979(2) 0.54268(9) 0.89324(4) 0.0424(3) Uani 1 1 d .
I3 I 1.2507(3) 0.21696(9) 0.70569(4) 0.0463(4) Uani 1 1 d .
O1 O 0.453(3) 0.6141(12) 0.5912(5) 0.057(4) Uani 1 1 d .
O2 O 0.251(3) 0.4810(9) 0.6694(4) 0.044(3) Uani 1 1 d .
O3 O 0.573(3) 0.5039(9) 0.7127(4) 0.039(3) Uani 1 1 d .
O4 O -0.156(3) 0.550(2) 0.5261(6) 0.098(9) Uani 1 1 d .
O5 O 0.068(3) 0.6270(10) 0.4825(4) 0.040(3) Uani 1 1 d .
N1 N 0.665(3) 0.4806(11) 0.6494(5) 0.037(3) Uani 1 1 d .
H1 H 0.8227 0.4895 0.6569 0.044 Uiso 1 1 calc R
N2 N 0.303(3) 0.4846(12) 0.5602(5) 0.040(4) Uani 1 1 d .
C1 C 0.611(4) 0.4584(16) 0.6092(6) 0.043(5) Uani 1 1 d .
H1A H 0.7770 0.4564 0.5950 0.051 Uiso 1 1 calc R
C2 C 0.448(4) 0.5320(17) 0.5884(6) 0.041(5) Uani 1 1 d .
C3 C 0.287(4) 0.5166(17) 0.5197(6) 0.048(5) Uani 1 1 d .
H3 H 0.4319 0.5596 0.5143 0.057 Uiso 1 1 calc R
C4 C 0.318(7) 0.430(2) 0.4948(7) 0.074(8) Uani 1 1 d .
H4A H 0.4136 0.4429 0.4702 0.089 Uiso 1 1 calc R
H4B H 0.1510 0.4029 0.4877 0.089 Uiso 1 1 calc R
C5 C 0.467(6) 0.363(2) 0.5218(6) 0.062(7) Uani 1 1 d .
H5A H 0.4448 0.2978 0.5140 0.074 Uiso 1 1 calc R
H5B H 0.6504 0.3787 0.5223 0.074 Uiso 1 1 calc R
C6 C 0.340(4) 0.3845(15) 0.5613(6) 0.038(4) Uani 1 1 d .
H6 H 0.1710 0.3530 0.5622 0.046 Uiso 1 1 calc R
C7 C 0.482(3) 0.3686(13) 0.6012(6) 0.035(4) Uani 1 1 d .
H7 H 0.3490 0.3605 0.6221 0.042 Uiso 1 1 calc R
C8 C 0.471(4) 0.4884(12) 0.6770(5) 0.036(4) Uani 1 1 d .
C9 C 0.399(4) 0.4905(17) 0.7464(7) 0.051(6) Uani 1 1 d .
H9A H 0.2672 0.4444 0.7394 0.061 Uiso 1 1 calc R
H9B H 0.3148 0.5498 0.7531 0.061 Uiso 1 1 calc R
C10 C 0.550(5) 0.4571(18) 0.7806(7) 0.054(6) Uani 1 1 d .
H10 H 0.6751 0.5065 0.7876 0.065 Uiso 1 1 calc R
C11 C 0.388(4) 0.4379(14) 0.8172(6) 0.038(4) Uani 1 1 d .
C12 C 0.202(4) 0.4916(17) 0.8332(7) 0.051(5) Uani 1 1 d .
H12 H 0.1531 0.5491 0.8219 0.061 Uiso 1 1 calc R
C13 C 0.089(4) 0.4571(19) 0.8670(6) 0.044(5) Uani 1 1 d .
C14 C 0.147(5) 0.3742(18) 0.8831(6) 0.052(6) Uani 1 1 d .
H14 H 0.0613 0.3541 0.9063 0.063 Uiso 1 1 calc R
C15 C 0.334(5) 0.3170(17) 0.8659(5) 0.045(5) Uani 1 1 d .
H15 H 0.3809 0.2592 0.8772 0.055 Uiso 1 1 calc R
C16 C 0.445(4) 0.3506(14) 0.8312(6) 0.039(5) Uani 1 1 d .
C17 C 0.649(4) 0.3042(12) 0.8062(6) 0.034(4) Uani 1 1 d .
C18 C 0.781(4) 0.2197(12) 0.8108(6) 0.037(4) Uani 1 1 d .
H18 H 0.7512 0.1801 0.8328 0.044 Uiso 1 1 calc R
C19 C 0.952(5) 0.1974(14) 0.7820(6) 0.042(5) Uani 1 1 d .
H19 H 1.0495 0.1422 0.7842 0.050 Uiso 1 1 calc R
C20 C 0.986(4) 0.2544(16) 0.7500(6) 0.042(5) Uani 1 1 d .
C21 C 0.857(4) 0.3380(14) 0.7460(6) 0.039(4) Uani 1 1 d .
H21 H 0.8797 0.3755 0.7231 0.046 Uiso 1 1 calc R
C22 C 0.695(4) 0.3655(15) 0.7759(7) 0.046(5) Uani 1 1 d .
C23 C 0.034(4) 0.569(2) 0.5127(7) 0.056(7) Uani 1 1 d .
C24 C -0.154(4) 0.677(2) 0.4709(7) 0.056(6) Uani 1 1 d .
H24A H -0.1051 0.7319 0.4558 0.084 Uiso 1 1 calc GR
H24B H -0.2488 0.6955 0.4946 0.084 Uiso 1 1 calc GR
H24C H -0.2612 0.6367 0.4544 0.084 Uiso 1 1 calc GR

loop_
_atom_site_aniso_label
_atom_site_aniso_U_11
_atom_site_aniso_U_22
_atom_site_aniso_U_33
_atom_site_aniso_U_23
_atom_site_aniso_U_13
_atom_site_aniso_U_12
I1 0.0369(7) 0.0440(7) 0.0635(8) 0.0053(6) 0.0061(6) 0.0011(5)
I2 0.0352(6) 0.0486(7) 0.0434(6) -0.0010(5) -0.0005(5) 0.0001(5)
I3 0.0471(7) 0.0411(7) 0.0506(7) -0.0042(5) 0.0010(6) 0.0065(6)
O1 0.053(10) 0.034(9) 0.086(12) -0.003(8) -0.013(9) -0.015(7)
O2 0.030(7) 0.040(7) 0.062(8) -0.004(6) 0.012(7) 0.001(6)
O3 0.043(8) 0.029(7) 0.044(7) -0.002(6) 0.002(6) -0.001(6)
O4 0.027(8) 0.18(2) 0.090(14) 0.068(16) 0.006(9) -0.002(12)
O5 0.031(7) 0.045(8) 0.044(8) 0.003(6) 0.009(6) -0.003(6)
N1 0.022(7) 0.040(9) 0.048(8) -0.003(7) -0.003(7) 0.000(6)
N2 0.021(7) 0.041(9) 0.059(9) 0.011(7) -0.002(7) 0.001(7)
C1 0.031(9) 0.056(13) 0.041(10) 0.008(10) 0.000(8) 0.012(9)
C2 0.026(9) 0.055(15) 0.042(10) -0.005(10) -0.002(8) -0.002(9)
C3 0.023(9) 0.074(15) 0.046(10) 0.014(10) -0.001(9) -0.010(10)
C4 0.09(2) 0.10(2) 0.034(11) -0.005(12) 0.007(13) 0.013(18)
C5 0.081(19) 0.083(19) 0.021(9) -0.008(10) 0.008(11) 0.000(15)
C6 0.025(9) 0.044(11) 0.045(10) -0.006(9) 0.002(8) -0.006(8)
C7 0.028(9) 0.030(10) 0.047(11) -0.002(8) 0.012(9) -0.005(7)
C8 0.058(13) 0.018(9) 0.031(9) -0.008(7) 0.010(9) 0.008(8)
C9 0.040(11) 0.049(14) 0.063(14) 0.014(11) 0.001(10) 0.010(10)
C10 0.051(13) 0.049(14) 0.064(14) -0.001(12) -0.014(11) -0.007(12)
C11 0.049(11) 0.029(10) 0.035(9) 0.001(8) 0.006(8) 0.005(8)
C12 0.029(10) 0.058(13) 0.065(13) 0.018(11) -0.003(10) 0.008(10)
C13 0.028(9) 0.073(16) 0.032(9) -0.014(10) -0.002(7) -0.015(10)
C14 0.053(14) 0.070(16) 0.035(10) 0.002(10) -0.004(9) 0.001(12)
C15 0.054(13) 0.051(13) 0.032(9) -0.002(9) 0.000(9) 0.003(10)
C16 0.047(12) 0.041(12) 0.030(9) 0.001(8) -0.009(8) -0.007(9)
C17 0.042(10) 0.015(8) 0.045(10) 0.002(7) -0.009(8) 0.005(7)
C18 0.035(10) 0.024(8) 0.052(10) 0.001(7) -0.003(9) -0.009(8)
C19 0.063(14) 0.019(10) 0.043(11) -0.001(8) -0.012(10) -0.006(9)
C20 0.040(10) 0.047(12) 0.039(9) -0.003(9) -0.009(8) -0.029(10)
C21 0.049(12) 0.035(11) 0.032(9) 0.005(8) 0.007(8) 0.006(9)
C22 0.030(10) 0.046(12) 0.061(12) 0.009(10) -0.002(10) 0.003(9)
C23 0.023(10) 0.10(2) 0.045(11) 0.015(12) -0.002(9) -0.001(11)
C24 0.042(12) 0.083(18) 0.043(11) 0.001(12) -0.014(9) 0.004(12)

loop_
_atom_type_symbol
_atom_type_description
_atom_type_scat_dispersion_real
_atom_type_scat_dispersion_imag
_atom_type_scat_source
C C 0.0140 0.0070 'International Tables Vol C Tables 4.2.6.8 and 6.1.1.4'
H H 0.0000 0.0000 'International Tables Vol C Tables 4.2.6.8 and 6.1.1.4'
I I 0.0030 5.4350 'International Tables Vol C Tables 4.2.6.8 and 6.1.1.4'
N N 0.0250 0.0140 'International Tables Vol C Tables 4.2.6.8 and 6.1.1.4'
O O 0.0390 0.0250 'International Tables Vol C Tables 4.2.6.8 and 6.1.1.4'

loop_
_geom_angle_atom_site_label_1
_geom_angle_atom_site_label_2
_geom_angle_atom_site_label_3
_geom_angle
C8 O3 C9 115.0(17)
C23 O5 C24 114.5(17)
C1 N1 H1 119.7
C8 N1 H1 119.7
C8 N1 C1 120.7(16)
C2 N2 C3 121.3(17)
C2 N2 C6 113.2(17)
C3 N2 C6 110.3(18)
N1 C1 H1A 106.8
N1 C1 C2 113.2(17)
N1 C1 C7 117.4(17)
C2 C1 H1A 106.8
C7 C1 H1A 106.8
C7 C1 C2 105.2(17)
O1 C2 N2 124(2)
O1 C2 C1 130(2)
N2 C2 C1 106.2(19)
N2 C3 H3 109.1
N2 C3 C4 104.7(19)
N2 C3 C23 110.5(17)
C4 C3 H3 109.1
C4 C3 C23 114(2)
C23 C3 H3 109.1
C3 C4 H4A 111.0
C3 C4 H4B 111.0
C3 C4 C5 103.8(19)
H4A C4 H4B 109.0
C5 C4 H4A 111.0
C5 C4 H4B 111.0
C4 C5 H5A 111.8
C4 C5 H5B 111.8
H5A C5 H5B 109.5
C6 C5 C4 100(2)
C6 C5 H5A 111.8
C6 C5 H5B 111.8
N2 C6 C5 103.5(18)
N2 C6 H6 109.4
N2 C6 C7 103.4(16)
C5 C6 H6 109.4
C5 C6 C7 121.1(18)
C7 C6 H6 109.4
I1 C7 H7 107.0
C1 C7 I1 115.5(13)
C1 C7 C6 104.4(16)
C1 C7 H7 107.0
C6 C7 I1 115.3(13)
C6 C7 H7 107.0
O2 C8 O3 126.9(18)
O2 C8 N1 124.5(18)
O3 C8 N1 108.6(19)
O3 C9 H9A 110.1
O3 C9 H9B 110.1
O3 C9 C10 108.1(18)
H9A C9 H9B 108.4
C10 C9 H9A 110.1
C10 C9 H9B 110.1
C9 C10 H10 107.8
C9 C10 C11 113(2)
C9 C10 C22 118(2)
C11 C10 H10 107.8
C11 C10 C22 101.9(18)
C22 C10 H10 107.8
C12 C11 C10 128(2)
C12 C11 C16 123(2)
C16 C11 C10 108.8(18)
C11 C12 H12 122.1
C11 C12 C13 116(2)
C13 C12 H12 122.1
C12 C13 I2 116.0(19)
C14 C13 I2 120.3(16)
C14 C13 C12 124(2)
C13 C14 H14 119.6
C13 C14 C15 121(2)
C15 C14 H14 119.6
C14 C15 H15 122.1
C16 C15 C14 116(2)
C16 C15 H15 122.1
C11 C16 C15 121(2)
C11 C16 C17 111.4(17)
C15 C16 C17 127.6(19)
C18 C17 C16 131.7(18)
C22 C17 C16 104.8(16)
C22 C17 C18 123.4(19)
C17 C18 H18 121.6
C19 C18 C17 116.7(18)
C19 C18 H18 121.6
C18 C19 H19 119.8
C18 C19 C20 120(2)
C20 C19 H19 119.8
C19 C20 I3 119.3(18)
C19 C20 C21 122(2)
C21 C20 I3 118.3(15)
C20 C21 H21 120.7
C22 C21 C20 118.6(19)
C22 C21 H21 120.7
C17 C22 C10 112.8(19)
C17 C22 C21 118.0(19)
C21 C22 C10 129(2)
O4 C23 O5 125(2)
O4 C23 C3 126(3)
O5 C23 C3 107.9(17)
O5 C24 H24A 109.5
O5 C24 H24B 109.5
O5 C24 H24C 109.5
H24A C24 H24B 109.5
H24A C24 H24C 109.5
H24B C24 H24C 109.5

loop_
_geom_bond_atom_site_label_1
_geom_bond_atom_site_label_2
_geom_bond_distance
I1 C7 2.143(19)
I2 C13 2.14(2)
I3 C20 2.12(2)
O1 C2 1.19(3)
O2 C8 1.19(3)
O3 C8 1.34(2)
O3 C9 1.47(3)
O4 C23 1.13(3)
O5 C23 1.33(3)
O5 C24 1.43(3)
N1 H1 0.8800
N1 C1 1.42(3)
N1 C8 1.39(2)
N2 C2 1.40(3)
N2 C3 1.44(3)
N2 C6 1.46(3)
C1 H1A 1.0000
C1 C2 1.54(3)
C1 C7 1.49(3)
C3 H3 1.0000
C3 C4 1.52(4)
C3 C23 1.55(3)
C4 H4A 0.9900
C4 H4B 0.9900
C4 C5 1.54(4)
C5 H5A 0.9900
C5 H5B 0.9900
C5 C6 1.52(3)
C6 H6 1.0000
C6 C7 1.56(3)
C7 H7 1.0000
C9 H9A 0.9900
C9 H9B 0.9900
C9 C10 1.48(3)
C10 H10 1.0000
C10 C11 1.53(3)
C10 C22 1.53(3)
C11 C12 1.36(3)
C11 C16 1.38(3)
C12 H12 0.9500
C12 C13 1.38(3)
C13 C14 1.35(3)
C14 H14 0.9500
C14 C15 1.41(3)
C15 H15 0.9500
C15 C16 1.40(3)
C16 C17 1.52(3)
C17 C18 1.41(3)
C17 C22 1.37(3)
C18 H18 0.9500
C18 C19 1.37(3)
C19 H19 0.9500
C19 C20 1.37(3)
C20 C21 1.39(3)
C21 H21 0.9500
C21 C22 1.38(3)
C24 H24A 0.9800
C24 H24B 0.9800
C24 H24C 0.9800

loop_
_geom_torsion_atom_site_label_1
_geom_torsion_atom_site_label_2
_geom_torsion_atom_site_label_3
_geom_torsion_atom_site_label_4
_geom_torsion
I2 C13 C14 C15 179.4(17)
I3 C20 C21 C22 -176.1(16)
O3 C9 C10 C11 -178.4(18)
O3 C9 C10 C22 -60(3)
N1 C1 C2 O1 38(3)
N1 C1 C2 N2 -149.2(17)
N1 C1 C7 I1 -78.2(19)
N1 C1 C7 C6 154.1(16)
N2 C3 C4 C5 -25(3)
N2 C3 C23 O4 -37(4)
N2 C3 C23 O5 155.2(19)
N2 C6 C7 I1 -152.8(12)
N2 C6 C7 C1 -25.0(18)
C1 N1 C8 O2 -3(3)
C1 N1 C8 O3 176.2(16)
C2 N2 C3 C4 136(2)
C2 N2 C3 C23 -101(2)
C2 N2 C6 C5 -113.8(19)
C2 N2 C6 C7 13(2)
C2 C1 C7 I1 154.9(13)
C2 C1 C7 C6 27.2(19)
C3 N2 C2 O1 42(3)
C3 N2 C2 C1 -131.3(19)
C3 N2 C6 C5 26(2)
C3 N2 C6 C7 153.0(15)
C3 C4 C5 C6 40(3)
C4 C3 C23 O4 80(4)
C4 C3 C23 O5 -87(3)
C4 C5 C6 N2 -40(2)
C4 C5 C6 C7 -155(2)
C5 C6 C7 I1 -38(2)
C5 C6 C7 C1 90(2)
C6 N2 C2 O1 177(2)
C6 N2 C2 C1 3(2)
C6 N2 C3 C4 0(2)
C6 N2 C3 C23 123(2)
C7 C1 C2 O1 168(2)
C7 C1 C2 N2 -20(2)
C8 O3 C9 C10 148.2(19)
C8 N1 C1 C2 63(2)
C8 N1 C1 C7 -60(2)
C9 O3 C8 O2 14(3)
C9 O3 C8 N1 -165.3(16)
C9 C10 C11 C12 -46(3)
C9 C10 C11 C16 129(2)
C9 C10 C22 C17 -129(2)
C9 C10 C22 C21 50(3)
C10 C11 C12 C13 -179(2)
C10 C11 C16 C15 176.7(19)
C10 C11 C16 C17 1(2)
C11 C10 C22 C17 -5(2)
C11 C10 C22 C21 174(2)
C11 C12 C13 I2 178.5(16)
C11 C12 C13 C14 -3(3)
C11 C16 C17 C18 174(2)
C11 C16 C17 C22 -4(2)
C12 C11 C16 C15 -8(3)
C12 C11 C16 C17 176(2)
C12 C13 C14 C15 1(3)
C13 C14 C15 C16 -2(3)
C14 C15 C16 C11 5(3)
C14 C15 C16 C17 -180(2)
C15 C16 C17 C18 -1(3)
C15 C16 C17 C22 -179(2)
C16 C11 C12 C13 6(3)
C16 C17 C18 C19 179(2)
C16 C17 C22 C10 5(2)
C16 C17 C22 C21 -174.0(19)
C17 C18 C19 C20 -2(3)
C18 C17 C22 C10 -172.9(18)
C18 C17 C22 C21 8(3)
C18 C19 C20 I3 -179.4(15)
C18 C19 C20 C21 3(3)
C19 C20 C21 C22 2(3)
C20 C21 C22 C10 174(2)
C20 C21 C22 C17 -7(3)
C22 C10 C11 C12 -173(2)
C22 C10 C11 C16 2(2)
C22 C17 C18 C19 -4(3)
C23 C3 C4 C5 -146(2)
C24 O5 C23 O4 9(4)
C24 O5 C23 C3 176.6(19)

loop_
_twin_individual_id
_twin_individual_mass_fraction_refined
1 0.61(4)
2 0.39(4)
